data_7151770
loop_
_publ_author_name
'Chen, Ko-Wei'
'Syu, Siang-en'
'Jang, Yeong-Jiunn'
'Lin, Wenwei'

_publ_section_title
;
 A facile approach to highly functional trisubstituted furans via
 intramolecular Wittig reactions.
;
_journal_issue 7
_journal_name_full 'Organic &amp; biomolecular chemistry'
_journal_page_first 2098
_journal_page_last 2106
_journal_paper_doi 10.1039/c0ob00912a
_journal_volume 9
_journal_year 2011
_chemical_formula_moiety 'C22 H28 Br O'
_chemical_formula_sum 'C22 H15 Br O'
_chemical_formula_weight 375.25
_chemical_name_systematic
;
?
;
_space_group_IT_number 14
_symmetry_cell_setting monoclinic
_symmetry_space_group_name_Hall '-P 2yn'
_symmetry_space_group_name_H-M 'P 1 21/n 1'
_atom_sites_solution_hydrogens geom
_atom_sites_solution_primary direct
_atom_sites_solution_secondary difmap
_audit_creation_method SHELXL-97
_cell_angle_alpha 90.00
_cell_angle_beta 98.710(2)
_cell_angle_gamma 90.00
_cell_formula_units_Z 4
_cell_length_a 7.7171(3)
_cell_length_b 12.5408(5)
_cell_length_c 17.2932(7)
_cell_measurement_reflns_used 0
_cell_measurement_temperature 200(2)
_cell_measurement_theta_max 0
_cell_measurement_theta_min 0
_cell_volume 1654.31(11)
_computing_molecular_graphics 'Ortep-3 for Windows (Farrugia, 1997)'
_computing_publication_material 'WinGX publication routines (Farrugia, 1999)'
_computing_structure_refinement 'SHELXL-97 (Sheldrick, 1997)'
_computing_structure_solution 'SHELXS-86 (Sheldrick, 1986)'
_diffrn_ambient_temperature 200(2)
_diffrn_measured_fraction_theta_full 0.975
_diffrn_measured_fraction_theta_max 0.975
_diffrn_radiation_monochromator graphite
_diffrn_radiation_source 'fine-focus sealed tube'
_diffrn_radiation_type MoK\a
_diffrn_radiation_wavelength 0.71073
_diffrn_reflns_av_R_equivalents 0.0502
_diffrn_reflns_av_sigmaI/netI 0.0513
_diffrn_reflns_limit_h_max 9
_diffrn_reflns_limit_h_min -9
_diffrn_reflns_limit_k_max 9
_diffrn_reflns_limit_k_min -14
_diffrn_reflns_limit_l_max 20
_diffrn_reflns_limit_l_min -10
_diffrn_reflns_number 10359
_diffrn_reflns_theta_full 25.03
_diffrn_reflns_theta_max 25.03
_diffrn_reflns_theta_min 2.01
_exptl_absorpt_coefficient_mu 2.489
_exptl_absorpt_correction_T_max 0.4285
_exptl_absorpt_correction_T_min 0.2673
_exptl_absorpt_correction_type multi-scan
_exptl_crystal_colour colorless
_exptl_crystal_density_diffrn 1.507
_exptl_crystal_density_method 'not measured'
_exptl_crystal_description prism
_exptl_crystal_F_000 760
_exptl_crystal_size_max 0.72
_exptl_crystal_size_mid 0.66
_exptl_crystal_size_min 0.41
_refine_diff_density_max 0.337
_refine_diff_density_min -0.520
_refine_diff_density_rms 0.063
_refine_ls_extinction_method none
_refine_ls_goodness_of_fit_ref 1.047
_refine_ls_hydrogen_treatment fixed
_refine_ls_matrix_type full
_refine_ls_number_parameters 217
_refine_ls_number_reflns 2850
_refine_ls_number_restraints 0
_refine_ls_restrained_S_all 1.047
_refine_ls_R_factor_all 0.0462
_refine_ls_R_factor_gt 0.0344
_refine_ls_shift/su_max 0.001
_refine_ls_shift/su_mean 0.000
_refine_ls_structure_factor_coef Fsqd
_refine_ls_weighting_details 'calc w=1/[\s^2^(Fo^2^)+(0.0251P)^2^+0.7062P] where P=(Fo^2^+2Fc^2^)/3'
_refine_ls_weighting_scheme calc
_refine_ls_wR_factor_gt 0.0743
_refine_ls_wR_factor_ref 0.0781
_reflns_number_gt 2342
_reflns_number_total 2850
_reflns_threshold_expression >2sigma(I)
_cod_data_source_file c0ob00912a.txt
_cod_data_source_block a10115
_cod_original_sg_symbol_H-M 'P 21/n'
_cod_database_code 7151770

loop_
_symmetry_equiv_pos_as_xyz
'x, y, z'
'-x+1/2, y+1/2, -z+1/2'
'-x, -y, -z'
'x-1/2, -y-1/2, z-1/2'

loop_
_atom_site_label
_atom_site_type_symbol
_atom_site_fract_x
_atom_site_fract_y
_atom_site_fract_z
_atom_site_U_iso_or_equiv
_atom_site_adp_type
_atom_site_occupancy
_atom_site_symmetry_multiplicity
_atom_site_calc_flag
_atom_site_refinement_flags
_atom_site_disorder_assembly
_atom_site_disorder_group
C1 C 0.9959(3) 0.59368(19) 0.11958(14) 0.0265(6) Uani 1 1 d . . .
C2 C 1.0699(3) 0.49612(19) 0.10762(14) 0.0246(6) Uani 1 1 d . . .
H2 H 1.1286 0.4854 0.0638 0.030 Uiso 1 1 calc R . .
C3 C 1.0581(3) 0.41406(19) 0.15992(13) 0.0235(6) Uani 1 1 d . . .
H3 H 1.1092 0.3469 0.1516 0.028 Uiso 1 1 calc R . .
C4 C 0.9722(3) 0.4279(2) 0.22506(13) 0.0238(6) Uani 1 1 d . . .
C5 C 0.8965(3) 0.5275(2) 0.23431(14) 0.0281(6) Uani 1 1 d . . .
H5 H 0.8353 0.5386 0.2773 0.034 Uiso 1 1 calc R . .
C6 C 0.9082(3) 0.6099(2) 0.18277(14) 0.0290(6) Uani 1 1 d . . .
H6 H 0.8567 0.6772 0.1905 0.035 Uiso 1 1 calc R . .
C7 C 0.9717(3) 0.3453(2) 0.28569(13) 0.0232(6) Uani 1 1 d . . .
C8 C 0.9909(3) 0.2367(2) 0.28088(13) 0.0231(6) Uani 1 1 d . . .
C9 C 0.9906(3) 0.15827(19) 0.21782(13) 0.0213(5) Uani 1 1 d . . .
C10 C 0.8904(3) 0.17485(19) 0.14429(13) 0.0233(5) Uani 1 1 d . . .
H10 H 0.8273 0.2396 0.1337 0.028 Uiso 1 1 calc R . .
C11 C 0.8828(3) 0.0974(2) 0.08708(14) 0.0280(6) Uani 1 1 d . . .
H11 H 0.8152 0.1095 0.0372 0.034 Uiso 1 1 calc R . .
C12 C 0.9733(4) 0.0019(2) 0.10182(14) 0.0304(6) Uani 1 1 d . . .
H12 H 0.9666 -0.0514 0.0625 0.036 Uiso 1 1 calc R . .
C13 C 1.0733(4) -0.0149(2) 0.17423(14) 0.0321(6) Uani 1 1 d . . .
H13 H 1.1362 -0.0797 0.1845 0.038 Uiso 1 1 calc R . .
C14 C 1.0819(3) 0.0625(2) 0.23174(14) 0.0264(6) Uani 1 1 d . . .
H14 H 1.1508 0.0502 0.2813 0.032 Uiso 1 1 calc R . .
C15 C 0.9645(3) 0.3668(2) 0.36646(14) 0.0278(6) Uani 1 1 d . . .
H15 H 0.9503 0.4352 0.3884 0.033 Uiso 1 1 calc R . .
C16 C 0.9810(3) 0.2741(2) 0.40613(14) 0.0279(6) Uani 1 1 d . . .
C17 C 0.9802(3) 0.2442(2) 0.48762(14) 0.0274(6) Uani 1 1 d . . .
C18 C 0.9155(4) 0.3169(2) 0.53800(15) 0.0340(7) Uani 1 1 d . . .
H18 H 0.8735 0.3846 0.5188 0.041 Uiso 1 1 calc R . .
C19 C 0.9126(4) 0.2903(3) 0.61573(16) 0.0420(8) Uani 1 1 d . . .
H19 H 0.8683 0.3397 0.6495 0.050 Uiso 1 1 calc R . .
C20 C 0.9740(4) 0.1923(3) 0.64405(16) 0.0428(8) Uani 1 1 d . . .
H20 H 0.9735 0.1748 0.6975 0.051 Uiso 1 1 calc R . .
C21 C 1.0360(4) 0.1198(2) 0.59503(15) 0.0403(7) Uani 1 1 d . . .
H21 H 1.0763 0.0520 0.6145 0.048 Uiso 1 1 calc R . .
C22 C 1.0398(4) 0.1458(2) 0.51689(15) 0.0335(6) Uani 1 1 d . . .
H22 H 1.0835 0.0956 0.4835 0.040 Uiso 1 1 calc R . .
O1 O 0.9993(2) 0.19202(12) 0.35453(9) 0.0252(4) Uani 1 1 d . . .
Br1 Br 1.02007(4) 0.70795(2) 0.049923(16) 0.03870(12) Uani 1 1 d . . .

loop_
_atom_site_aniso_label
_atom_site_aniso_U_11
_atom_site_aniso_U_22
_atom_site_aniso_U_33
_atom_site_aniso_U_23
_atom_site_aniso_U_13
_atom_site_aniso_U_12
C1 0.0244(14) 0.0227(14) 0.0302(14) 0.0027(10) -0.0033(11) -0.0038(12)
C2 0.0228(14) 0.0241(14) 0.0270(13) -0.0017(10) 0.0039(10) 0.0003(11)
C3 0.0203(14) 0.0199(13) 0.0298(13) -0.0047(10) 0.0025(10) 0.0016(11)
C4 0.0195(13) 0.0223(14) 0.0283(13) -0.0031(10) -0.0003(11) -0.0017(11)
C5 0.0270(15) 0.0264(15) 0.0314(14) -0.0036(11) 0.0057(11) 0.0047(12)
C6 0.0277(15) 0.0224(14) 0.0361(15) -0.0045(11) 0.0024(12) 0.0057(12)
C7 0.0213(14) 0.0228(14) 0.0260(13) -0.0014(10) 0.0048(10) 0.0014(11)
C8 0.0198(14) 0.0267(14) 0.0231(13) 0.0009(10) 0.0042(10) 0.0000(11)
C9 0.0194(13) 0.0219(13) 0.0239(12) 0.0017(10) 0.0071(10) -0.0002(11)
C10 0.0215(13) 0.0201(13) 0.0279(13) 0.0010(10) 0.0027(10) 0.0014(11)
C11 0.0330(16) 0.0279(15) 0.0223(13) 0.0009(10) 0.0013(11) -0.0022(12)
C12 0.0419(17) 0.0232(14) 0.0276(14) -0.0033(11) 0.0101(12) -0.0014(13)
C13 0.0396(17) 0.0227(14) 0.0347(15) 0.0030(11) 0.0082(13) 0.0085(13)
C14 0.0269(14) 0.0261(14) 0.0254(13) 0.0028(10) 0.0014(11) 0.0045(12)
C15 0.0278(15) 0.0252(14) 0.0307(14) -0.0042(11) 0.0056(11) -0.0003(12)
C16 0.0245(15) 0.0342(16) 0.0256(14) -0.0085(11) 0.0059(11) -0.0017(12)
C17 0.0214(14) 0.0351(16) 0.0252(13) -0.0014(12) 0.0017(11) -0.0101(12)
C18 0.0283(16) 0.0444(17) 0.0301(14) -0.0071(12) 0.0071(12) -0.0052(13)
C19 0.0337(17) 0.062(2) 0.0316(15) -0.0135(14) 0.0104(13) -0.0158(16)
C20 0.0389(18) 0.064(2) 0.0257(15) 0.0025(14) 0.0069(13) -0.0234(17)
C21 0.0425(18) 0.0442(18) 0.0328(16) 0.0061(13) 0.0009(13) -0.0179(15)
C22 0.0335(16) 0.0367(17) 0.0302(14) -0.0015(12) 0.0047(12) -0.0092(14)
O1 0.0294(10) 0.0238(10) 0.0224(9) 0.0002(7) 0.0035(7) -0.0004(8)
Br1 0.0477(2) 0.02337(18) 0.04541(19) 0.00778(11) 0.00815(14) 0.00349(13)

loop_
_atom_type_symbol
_atom_type_description
_atom_type_scat_dispersion_real
_atom_type_scat_dispersion_imag
_atom_type_scat_source
C C 0.0033 0.0016 'International Tables Vol C Tables 4.2.6.8 and 6.1.1.4'
H H 0.0000 0.0000 'International Tables Vol C Tables 4.2.6.8 and 6.1.1.4'
O O 0.0106 0.0060 'International Tables Vol C Tables 4.2.6.8 and 6.1.1.4'
Br Br -0.2901 2.4595 'International Tables Vol C Tables 4.2.6.8 and 6.1.1.4'

loop_
_geom_angle_atom_site_label_1
_geom_angle_atom_site_label_2
_geom_angle_atom_site_label_3
_geom_angle
_geom_angle_site_symmetry_1
_geom_angle_site_symmetry_3
_geom_angle_publ_flag
C2 C1 C6 120.8(2) . . ?
C2 C1 Br1 119.44(18) . . ?
C6 C1 Br1 119.75(19) . . ?
C1 C2 C3 119.5(2) . . ?
C1 C2 H2 120.2 . . ?
C3 C2 H2 120.2 . . ?
C2 C3 C4 121.3(2) . . ?
C2 C3 H3 119.3 . . ?
C4 C3 H3 119.3 . . ?
C5 C4 C3 117.3(2) . . ?
C5 C4 C7 120.0(2) . . ?
C3 C4 C7 122.5(2) . . ?
C6 C5 C4 121.8(2) . . ?
C6 C5 H5 119.1 . . ?
C4 C5 H5 119.1 . . ?
C5 C6 C1 119.2(2) . . ?
C5 C6 H6 120.4 . . ?
C1 C6 H6 120.4 . . ?
C8 C7 C15 105.4(2) . . ?
C8 C7 C4 129.9(2) . . ?
C15 C7 C4 124.5(2) . . ?
C7 C8 O1 109.6(2) . . ?
C7 C8 C9 136.1(2) . . ?
O1 C8 C9 114.0(2) . . ?
C14 C9 C10 118.7(2) . . ?
C14 C9 C8 120.3(2) . . ?
C10 C9 C8 120.9(2) . . ?
C11 C10 C9 120.3(2) . . ?
C11 C10 H10 119.9 . . ?
C9 C10 H10 119.9 . . ?
C10 C11 C12 120.6(2) . . ?
C10 C11 H11 119.7 . . ?
C12 C11 H11 119.7 . . ?
C13 C12 C11 119.5(2) . . ?
C13 C12 H12 120.2 . . ?
C11 C12 H12 120.2 . . ?
C14 C13 C12 120.2(2) . . ?
C14 C13 H13 119.9 . . ?
C12 C13 H13 119.9 . . ?
C13 C14 C9 120.8(2) . . ?
C13 C14 H14 119.6 . . ?
C9 C14 H14 119.6 . . ?
C16 C15 C7 108.6(2) . . ?
C16 C15 H15 125.7 . . ?
C7 C15 H15 125.7 . . ?
C15 C16 O1 109.0(2) . . ?
C15 C16 C17 134.4(2) . . ?
O1 C16 C17 116.6(2) . . ?
C22 C17 C18 118.8(2) . . ?
C22 C17 C16 122.2(2) . . ?
C18 C17 C16 119.1(2) . . ?
C19 C18 C17 120.2(3) . . ?
C19 C18 H18 119.9 . . ?
C17 C18 H18 119.9 . . ?
C20 C19 C18 120.2(3) . . ?
C20 C19 H19 119.9 . . ?
C18 C19 H19 119.9 . . ?
C21 C20 C19 120.1(3) . . ?
C21 C20 H20 119.9 . . ?
C19 C20 H20 119.9 . . ?
C20 C21 C22 120.2(3) . . ?
C20 C21 H21 119.9 . . ?
C22 C21 H21 119.9 . . ?
C17 C22 C21 120.5(3) . . ?
C17 C22 H22 119.8 . . ?
C21 C22 H22 119.8 . . ?
C16 O1 C8 107.29(18) . . ?

loop_
_geom_bond_atom_site_label_1
_geom_bond_atom_site_label_2
_geom_bond_distance
_geom_bond_site_symmetry_2
_geom_bond_publ_flag
C1 C2 1.379(3) . ?
C1 C6 1.385(3) . ?
C1 Br1 1.899(2) . ?
C2 C3 1.382(3) . ?
C2 H2 0.9500 . ?
C3 C4 1.402(3) . ?
C3 H3 0.9500 . ?
C4 C5 1.399(3) . ?
C4 C7 1.474(3) . ?
C5 C6 1.377(3) . ?
C5 H5 0.9500 . ?
C6 H6 0.9500 . ?
C7 C8 1.374(4) . ?
C7 C15 1.432(3) . ?
C8 O1 1.384(3) . ?
C8 C9 1.468(3) . ?
C9 C14 1.395(3) . ?
C9 C10 1.400(3) . ?
C10 C11 1.381(3) . ?
C10 H10 0.9500 . ?
C11 C12 1.391(3) . ?
C11 H11 0.9500 . ?
C12 C13 1.384(3) . ?
C12 H12 0.9500 . ?
C13 C14 1.384(3) . ?
C13 H13 0.9500 . ?
C14 H14 0.9500 . ?
C15 C16 1.346(4) . ?
C15 H15 0.9500 . ?
C16 O1 1.383(3) . ?
C16 C17 1.459(4) . ?
C17 C22 1.386(4) . ?
C17 C18 1.405(4) . ?
C18 C19 1.388(4) . ?
C18 H18 0.9500 . ?
C19 C20 1.380(4) . ?
C19 H19 0.9500 . ?
C20 C21 1.377(4) . ?
C20 H20 0.9500 . ?
C21 C22 1.394(4) . ?
C21 H21 0.9500 . ?
C22 H22 0.9500 . ?

loop_
_cod_related_entry_id
_cod_related_entry_database
_cod_related_entry_code
1 ChemSpider 26995429
